data_7029302
loop_
_publ_author_name
'McAnaw, Amelia'
'Lopez, Maria Elena'
'Ellis, David'
'Rosair, Georgina M.'
'Welch, Alan J.'

_publ_section_title
;
 Asymmetric 1,8/13,2,x-M2C2B10 14-vertex metallacarboranes by direct
 electrophilic insertion reactions; the VCD and BHD methods in critical
 analysis of cage C atom positions.
;
_journal_issue 13
_journal_name_full 'Dalton transactions (Cambridge, England : 2003)'
_journal_page_first 5095
_journal_page_last 5105
_journal_paper_doi 10.1039/c3dt52101j
_journal_volume 43
_journal_year 2014
_chemical_formula_sum 'C14 H26 B10 Co2 O'
_chemical_formula_weight 436.31
_chemical_name_systematic
; 
 ? 
;
_space_group_IT_number 14
_symmetry_cell_setting monoclinic
_symmetry_space_group_name_Hall '-P 2yn'
_symmetry_space_group_name_H-M 'P 1 21/n 1'
_atom_sites_solution_hydrogens geom
_atom_sites_solution_primary direct
_atom_sites_solution_secondary difmap
_audit_creation_method SHELXL-97
_cell_angle_alpha 90.00
_cell_angle_beta 96.620(16)
_cell_angle_gamma 90.00
_cell_formula_units_Z 4
_cell_length_a 10.813(4)
_cell_length_b 13.146(6)
_cell_length_c 13.159(5)
_cell_measurement_reflns_used 1911
_cell_measurement_temperature 100(2)
_cell_measurement_theta_max 18.58
_cell_measurement_theta_min 2.31
_cell_volume 1858.1(13)
_computing_cell_refinement 'Bruker APEX2'
_computing_data_collection 'Bruker APEX2'
_computing_data_reduction 'Bruker SAINT'
_computing_molecular_graphics 'Bruker SHELXTL'
_computing_publication_material 'Bruker SHELXTL'
_computing_structure_refinement 'SHELXL-97 (Sheldrick, 2008)'
_computing_structure_solution 'SHELXS-97 (Sheldrick, 2008)'
_diffrn_ambient_temperature 100(2)
_diffrn_measured_fraction_theta_full 0.996
_diffrn_measured_fraction_theta_max 0.996
_diffrn_measurement_device_type 'CCD area detector'
_diffrn_measurement_method 'phi and omega scans'
_diffrn_radiation_monochromator graphite
_diffrn_radiation_source 'fine-focus sealed tube'
_diffrn_radiation_type MoK\a
_diffrn_radiation_wavelength 0.71073
_diffrn_reflns_av_R_equivalents 0.1138
_diffrn_reflns_av_sigmaI/netI 0.0863
_diffrn_reflns_limit_h_max 11
_diffrn_reflns_limit_h_min -11
_diffrn_reflns_limit_k_max 12
_diffrn_reflns_limit_k_min -14
_diffrn_reflns_limit_l_max 14
_diffrn_reflns_limit_l_min -11
_diffrn_reflns_number 20203
_diffrn_reflns_theta_full 23.25
_diffrn_reflns_theta_max 23.25
_diffrn_reflns_theta_min 2.45
_exptl_absorpt_coefficient_mu 1.786
_exptl_absorpt_correction_T_max 0.9320
_exptl_absorpt_correction_T_min 0.5209
_exptl_absorpt_correction_type multi-scan
_exptl_absorpt_process_details 'SADABS (Bruker, 2002)'
_exptl_crystal_colour red
_exptl_crystal_density_diffrn 1.560
_exptl_crystal_density_method 'not measured'
_exptl_crystal_description NEEDLE
_exptl_crystal_F_000 888
_exptl_crystal_size_max 0.42
_exptl_crystal_size_mid 0.22
_exptl_crystal_size_min 0.04
_refine_diff_density_max 0.480
_refine_diff_density_min -0.514
_refine_diff_density_rms 0.102
_refine_ls_extinction_method none
_refine_ls_goodness_of_fit_ref 0.988
_refine_ls_hydrogen_treatment mixed
_refine_ls_matrix_type full
_refine_ls_number_parameters 278
_refine_ls_number_reflns 2651
_refine_ls_number_restraints 0
_refine_ls_restrained_S_all 0.988
_refine_ls_R_factor_all 0.1039
_refine_ls_R_factor_gt 0.0450
_refine_ls_shift/su_max 0.000
_refine_ls_shift/su_mean 0.000
_refine_ls_structure_factor_coef Fsqd
_refine_ls_weighting_details 'calc w=1/[\s^2^(Fo^2^)+(0.0418P)^2^+6.1556P] where P=(Fo^2^+2Fc^2^)/3'
_refine_ls_weighting_scheme calc
_refine_ls_wR_factor_gt 0.0898
_refine_ls_wR_factor_ref 0.1153
_reflns_number_gt 1663
_reflns_number_total 2651
_reflns_threshold_expression >2sigma(I)
_cod_data_source_file c3dt52101j.txt
_cod_data_source_block x82075
_cod_depositor_comments
;
The following automatic conversions were performed:

'_symmetry_cell_setting' value 'Monoclinic' changed to 'monoclinic'
according to
/usr/data/users/saulius/crontab/automatic-downloads/current/RSC/lib/dictionaries/cif_core.dic
dictionary named 'cif_core.dic' version 2.4.2 from 2011-04-26.

Automatic conversion script
Id: cif_fix_values 2281 2013-09-26 08:29:07Z andrius 
;
_cod_original_sg_symbol_H-M P2(1)/n
_cod_database_code 7029302

loop_
_symmetry_equiv_pos_as_xyz
'x, y, z'
'-x+1/2, y+1/2, -z+1/2'
'-x, -y, -z'
'x-1/2, -y-1/2, z-1/2'

loop_
_atom_site_label
_atom_site_type_symbol
_atom_site_fract_x
_atom_site_fract_y
_atom_site_fract_z
_atom_site_U_iso_or_equiv
_atom_site_adp_type
_atom_site_occupancy
_atom_site_symmetry_multiplicity
_atom_site_calc_flag
_atom_site_refinement_flags
Co1 Co 0.94330(8) 0.61001(6) 0.21161(7) 0.0235(3) Uani 1 1 d .
C2 C 0.7556(6) 0.5578(5) 0.1790(5) 0.0243(17) Uani 1 1 d .
H2 H 0.750(6) 0.494(5) 0.191(5) 0.029 Uiso 1 1 d .
B3 B 0.7695(7) 0.6352(5) 0.2797(6) 0.0211(18) Uani 1 1 d .
B4 B 0.8658(7) 0.7442(6) 0.2688(7) 0.029(2) Uani 1 1 d .
H4 H 0.906(5) 0.779(4) 0.345(5) 0.034 Uiso 1 1 d .
B5 B 0.9432(8) 0.7643(6) 0.1582(7) 0.036(2) Uani 1 1 d .
H5 H 1.027(6) 0.810(5) 0.180(5) 0.043 Uiso 1 1 d .
B6 B 0.9249(8) 0.6780(6) 0.0591(6) 0.035(2) Uani 1 1 d .
H6 H 1.011(6) 0.666(4) 0.013(5) 0.042 Uiso 1 1 d .
B7 B 0.8338(7) 0.5676(6) 0.0752(6) 0.0247(19) Uani 1 1 d .
H7 H 0.857(5) 0.500(4) 0.041(4) 0.030 Uiso 1 1 d .
Co8 Co 0.59511(8) 0.63875(7) 0.19326(7) 0.0264(3) Uani 1 1 d .
B9 B 0.7044(7) 0.7567(6) 0.2406(6) 0.029(2) Uani 1 1 d .
H9 H 0.664(5) 0.810(5) 0.291(4) 0.035 Uiso 1 1 d .
C10 C 0.8005(6) 0.8136(5) 0.1675(6) 0.0329(19) Uani 1 1 d .
H10 H 0.794(6) 0.881(5) 0.173(5) 0.039 Uiso 1 1 d .
B11 B 0.8301(9) 0.7846(7) 0.0511(7) 0.041(2) Uani 1 1 d .
H11 H 0.839(6) 0.846(5) 0.005(5) 0.049 Uiso 1 1 d .
B12 B 0.7698(8) 0.6721(6) 0.0016(7) 0.030(2) Uani 1 1 d .
H12 H 0.742(5) 0.673(4) -0.079(5) 0.036 Uiso 1 1 d .
B13 B 0.6710(7) 0.5984(6) 0.0678(6) 0.027(2) Uani 1 1 d .
H13 H 0.620(6) 0.552(5) 0.031(5) 0.033 Uiso 1 1 d .
B14 B 0.6741(8) 0.7452(6) 0.0898(6) 0.033(2) Uani 1 1 d .
H14 H 0.600(6) 0.798(5) 0.060(5) 0.039 Uiso 1 1 d .
C11 C 1.0030(6) 0.4889(5) 0.3052(6) 0.0337(18) Uani 1 1 d .
H11A H 0.9486 0.4392 0.3366 0.040 Uiso 1 1 calc R
C12 C 1.0486(6) 0.5795(6) 0.3483(5) 0.0369(19) Uani 1 1 d .
H12A H 1.0329 0.6065 0.4166 0.044 Uiso 1 1 calc R
C13 C 1.1223(6) 0.6275(6) 0.2791(6) 0.046(2) Uani 1 1 d .
H13A H 1.1693 0.6928 0.2902 0.055 Uiso 1 1 calc R
C14 C 1.1215(6) 0.5617(6) 0.1940(5) 0.0359(19) Uani 1 1 d .
H14A H 1.1663 0.5730 0.1326 0.043 Uiso 1 1 calc R
C15 C 1.0493(6) 0.4783(5) 0.2116(6) 0.0360(18) Uani 1 1 d .
H15 H 1.0316 0.4198 0.1636 0.043 Uiso 1 1 calc R
C31 C 0.7680(6) 0.6485(5) 0.4680(5) 0.0355(18) Uani 1 1 d .
H31A H 0.7248 0.7141 0.4527 0.043 Uiso 1 1 calc R
H31B H 0.8553 0.6630 0.4956 0.043 Uiso 1 1 calc R
O31 O 0.7650(4) 0.5884(3) 0.3762(3) 0.0281(11) Uani 1 1 d .
C32 C 0.7046(6) 0.5901(5) 0.5451(5) 0.0363(19) Uani 1 1 d .
H32A H 0.7465 0.5246 0.5584 0.055 Uiso 1 1 calc R
H32B H 0.6174 0.5785 0.5183 0.055 Uiso 1 1 calc R
H32C H 0.7085 0.6291 0.6088 0.055 Uiso 1 1 calc R
C81 C 0.4678(6) 0.6632(5) 0.2987(6) 0.0313(18) Uani 1 1 d .
H81 H 0.4837 0.7029 0.3637 0.038 Uiso 1 1 calc R
C82 C 0.4221(6) 0.7030(5) 0.2012(5) 0.0311(18) Uani 1 1 d .
H82 H 0.3984 0.7753 0.1856 0.037 Uiso 1 1 calc R
C83 C 0.4114(6) 0.6206(5) 0.1306(5) 0.0315(17) Uani 1 1 d .
H83 H 0.3799 0.6254 0.0563 0.038 Uiso 1 1 calc R
C84 C 0.4501(6) 0.5307(5) 0.1835(5) 0.0315(18) Uani 1 1 d .
H84 H 0.4520 0.4609 0.1535 0.038 Uiso 1 1 calc R
C85 C 0.4860(6) 0.5580(5) 0.2881(5) 0.0292(17) Uani 1 1 d .
H85 H 0.5181 0.5102 0.3442 0.035 Uiso 1 1 calc R

loop_
_atom_site_aniso_label
_atom_site_aniso_U_11
_atom_site_aniso_U_22
_atom_site_aniso_U_33
_atom_site_aniso_U_23
_atom_site_aniso_U_13
_atom_site_aniso_U_12
Co1 0.0241(5) 0.0211(5) 0.0268(5) -0.0038(4) 0.0092(4) -0.0015(4)
C2 0.031(4) 0.014(4) 0.028(4) 0.003(3) 0.005(3) -0.006(3)
B3 0.023(4) 0.015(4) 0.025(5) 0.003(4) 0.003(3) 0.004(3)
B4 0.033(5) 0.020(5) 0.036(5) -0.001(4) 0.012(4) -0.002(4)
B5 0.033(5) 0.030(5) 0.049(6) 0.003(4) 0.023(5) -0.004(4)
B6 0.030(5) 0.036(5) 0.039(5) 0.002(4) 0.012(4) 0.002(4)
B7 0.034(5) 0.014(4) 0.027(5) 0.004(4) 0.007(4) 0.010(4)
Co8 0.0270(5) 0.0214(5) 0.0318(6) -0.0013(4) 0.0080(4) 0.0009(4)
B9 0.028(5) 0.022(5) 0.039(5) -0.005(4) 0.013(4) 0.000(4)
C10 0.041(5) 0.011(4) 0.051(5) -0.005(4) 0.022(4) 0.005(3)
B11 0.058(6) 0.027(5) 0.042(6) 0.006(4) 0.026(5) 0.001(4)
B12 0.037(5) 0.029(5) 0.028(5) 0.008(4) 0.015(4) 0.006(4)
B13 0.026(5) 0.026(5) 0.031(5) 0.006(4) 0.008(4) 0.008(4)
B14 0.039(5) 0.031(5) 0.030(5) 0.004(4) 0.015(4) 0.007(4)
C11 0.028(4) 0.026(4) 0.048(5) 0.007(4) 0.006(4) 0.002(3)
C12 0.039(5) 0.045(5) 0.027(4) -0.009(4) 0.009(4) 0.013(4)
C13 0.029(4) 0.028(5) 0.078(6) -0.003(4) -0.010(4) -0.006(4)
C14 0.026(4) 0.052(5) 0.031(5) 0.003(4) 0.008(4) 0.010(4)
C15 0.033(4) 0.030(4) 0.043(5) -0.004(4) -0.003(4) 0.005(4)
C31 0.039(4) 0.042(5) 0.026(4) -0.008(4) 0.007(3) -0.003(4)
O31 0.036(3) 0.024(3) 0.026(3) -0.003(2) 0.009(2) -0.002(2)
C32 0.039(4) 0.044(5) 0.025(4) -0.003(4) -0.001(3) -0.003(4)
C81 0.031(4) 0.026(4) 0.039(5) -0.007(4) 0.017(4) -0.001(3)
C82 0.025(4) 0.030(4) 0.040(5) 0.004(4) 0.012(4) -0.004(3)
C83 0.022(4) 0.037(5) 0.036(4) -0.003(4) 0.004(3) -0.003(3)
C84 0.036(4) 0.020(4) 0.040(5) -0.003(3) 0.009(4) -0.002(3)
C85 0.031(4) 0.026(4) 0.032(5) 0.009(3) 0.011(3) 0.002(3)

loop_
_atom_type_symbol
_atom_type_description
_atom_type_scat_dispersion_real
_atom_type_scat_dispersion_imag
_atom_type_scat_source
C C 0.0033 0.0016 'International Tables Vol C Tables 4.2.6.8 and 6.1.1.4'
H H 0.0000 0.0000 'International Tables Vol C Tables 4.2.6.8 and 6.1.1.4'
B B 0.0013 0.0007 'International Tables Vol C Tables 4.2.6.8 and 6.1.1.4'
O O 0.0106 0.0060 'International Tables Vol C Tables 4.2.6.8 and 6.1.1.4'
Co Co 0.3494 0.9721 'International Tables Vol C Tables 4.2.6.8 and 6.1.1.4'

loop_
_geom_angle_atom_site_label_1
_geom_angle_atom_site_label_2
_geom_angle_atom_site_label_3
_geom_angle
C13 Co1 C12 40.6(3)
C13 Co1 C14 40.2(3)
C12 Co1 C14 66.9(3)
C13 Co1 C11 67.3(3)
C12 Co1 C11 39.2(3)
C14 Co1 C11 66.4(3)
C13 Co1 C15 66.4(3)
C12 Co1 C15 65.6(3)
C14 Co1 C15 38.9(3)
C11 Co1 C15 39.1(3)
C13 Co1 B7 144.0(3)
C12 Co1 B7 153.4(3)
C14 Co1 B7 105.2(3)
C11 Co1 B7 114.1(3)
C15 Co1 B7 92.0(3)
C13 Co1 B4 98.3(3)
C12 Co1 B4 93.1(3)
C14 Co1 B4 134.8(3)
C11 Co1 B4 122.4(3)
C15 Co1 B4 158.6(3)
B7 Co1 B4 108.4(3)
C13 Co1 C2 162.0(3)
C12 Co1 C2 122.0(3)
C14 Co1 C2 139.0(3)
C11 Co1 C2 95.5(3)
C15 Co1 C2 104.1(3)
B7 Co1 C2 47.0(3)
B4 Co1 C2 86.2(3)
C13 Co1 B5 90.0(3)
C12 Co1 B5 116.8(3)
C14 Co1 B5 102.6(3)
C11 Co1 B5 155.5(3)
C15 Co1 B5 140.1(3)
B7 Co1 B5 89.5(3)
B4 Co1 B5 49.2(3)
C2 Co1 B5 105.8(3)
C13 Co1 B6 109.5(3)
C12 Co1 B6 150.0(3)
C14 Co1 B6 90.6(3)
C11 Co1 B6 148.2(3)
C15 Co1 B6 109.4(3)
B7 Co1 B6 49.0(3)
B4 Co1 B6 89.3(3)
C2 Co1 B6 87.9(3)
B5 Co1 B6 46.9(3)
C13 Co1 B3 128.1(3)
C12 Co1 B3 95.0(3)
C14 Co1 B3 160.7(3)
C11 Co1 B3 95.5(3)
C15 Co1 B3 128.6(3)
B7 Co1 B3 88.0(3)
B4 Co1 B3 48.7(3)
C2 Co1 B3 45.1(3)
B5 Co1 B3 91.3(3)
B6 Co1 B3 108.7(3)
B3 C2 B7 126.1(5)
B3 C2 B13 118.6(5)
B7 C2 B13 63.6(4)
B3 C2 Co8 67.1(3)
B7 C2 Co8 122.6(4)
B13 C2 Co8 63.0(3)
B3 C2 Co1 69.4(3)
B7 C2 Co1 65.6(3)
B13 C2 Co1 118.1(4)
Co8 C2 Co1 127.3(3)
B3 C2 H2 117(4)
B7 C2 H2 106(4)
B13 C2 H2 115(4)
Co8 C2 H2 115(4)
Co1 C2 H2 111(4)
O31 B3 C2 116.0(5)
O31 B3 B4 120.0(6)
C2 B3 B4 115.2(5)
O31 B3 B9 126.2(5)
C2 B3 B9 108.6(5)
B4 B3 B9 58.5(4)
O31 B3 Co8 112.1(4)
C2 B3 Co8 65.6(3)
B4 B3 Co8 115.9(5)
B9 B3 Co8 61.6(3)
O31 B3 Co1 114.8(4)
C2 B3 Co1 65.5(3)
B4 B3 Co1 63.5(3)
B9 B3 Co1 110.0(4)
Co8 B3 Co1 122.8(3)
C10 B4 B9 57.9(4)
C10 B4 B5 58.1(4)
B9 B4 B5 111.3(6)
C10 B4 B3 107.5(6)
B9 B4 B3 61.1(4)
B5 B4 B3 121.2(6)
C10 B4 Co1 108.2(5)
B9 B4 Co1 115.3(5)
B5 B4 Co1 65.9(4)
B3 B4 Co1 67.7(3)
C10 B4 H4 124(3)
B9 B4 H4 115(3)
B5 B4 H4 119(3)
B3 B4 H4 115(3)
Co1 B4 H4 121(3)
C10 B5 B6 106.4(6)
C10 B5 B11 56.6(5)
B6 B5 B11 59.4(5)
C10 B5 B4 58.6(4)
B6 B5 B4 119.8(6)
B11 B5 B4 109.0(6)
C10 B5 Co1 107.7(5)
B6 B5 Co1 67.8(4)
B11 B5 Co1 112.1(5)
B4 B5 Co1 64.8(4)
C10 B5 H5 120(3)
B6 B5 H5 125(3)
B11 B5 H5 127(3)
B4 B5 H5 108(3)
Co1 B5 H5 117(3)
B5 B6 B11 61.9(5)
B5 B6 B12 112.0(6)
B11 B6 B12 58.8(5)
B5 B6 B7 117.6(6)
B11 B6 B7 109.6(6)
B12 B6 B7 60.2(4)
B5 B6 Co1 65.4(4)
B11 B6 Co1 112.1(5)
B12 B6 Co1 111.0(5)
B7 B6 Co1 63.3(4)
B5 B6 H6 117(3)
B11 B6 H6 125(3)
B12 B6 H6 123(3)
B7 B6 H6 115(3)
Co1 B6 H6 115(3)
C2 B7 B12 107.4(5)
C2 B7 B6 119.5(6)
B12 B7 B6 59.4(5)
C2 B7 B13 58.9(4)
B12 B7 B13 58.5(4)
B6 B7 B13 111.2(5)
C2 B7 Co1 67.4(3)
B12 B7 Co1 113.9(5)
B6 B7 Co1 67.8(4)
B13 B7 Co1 115.9(5)
C2 B7 H7 117(3)
B12 B7 H7 122(3)
B6 B7 H7 119(3)
B13 B7 H7 117(3)
Co1 B7 H7 117(3)
B13 Co8 B9 100.3(3)
B13 Co8 C2 50.1(3)
B9 Co8 C2 87.4(3)
B13 Co8 C82 127.7(3)
B9 Co8 C82 99.9(3)
C2 Co8 C82 172.6(3)
B13 Co8 C83 96.1(3)
B9 Co8 C83 135.7(3)
C2 Co8 C83 133.0(3)
C82 Co8 C83 40.2(2)
B13 Co8 B3 90.7(3)
B9 Co8 B3 52.1(3)
C2 Co8 B3 47.3(3)
C82 Co8 B3 138.4(3)
C83 Co8 B3 167.8(3)
B13 Co8 C81 162.7(3)
B9 Co8 C81 94.8(3)
C2 Co8 C81 139.9(3)
C82 Co8 C81 40.0(2)
C83 Co8 C81 66.9(3)
B3 Co8 C81 105.3(3)
B13 Co8 C85 132.0(3)
B9 Co8 C85 123.9(3)
C2 Co8 C85 109.2(3)
C82 Co8 C85 66.6(3)
C83 Co8 C85 66.5(3)
B3 Co8 C85 101.5(3)
C81 Co8 C85 39.2(2)
B13 Co8 C84 98.3(3)
B9 Co8 C84 161.3(3)
C2 Co8 C84 105.9(3)
C82 Co8 C84 66.9(3)
C83 Co8 C84 39.4(2)
B3 Co8 C84 129.5(3)
C81 Co8 C84 66.5(3)
C85 Co8 C84 39.8(2)
B13 Co8 B14 55.2(3)
B9 Co8 B14 56.0(3)
C2 Co8 B14 83.2(3)
C82 Co8 B14 101.0(3)
C83 Co8 B14 104.5(3)
B3 Co8 B14 87.7(3)
C81 Co8 B14 130.4(3)
C85 Co8 B14 167.6(3)
C84 Co8 B14 137.1(3)
C10 B9 B4 59.5(4)
C10 B9 B3 108.2(5)
B4 B9 B3 60.5(4)
C10 B9 B14 60.0(4)
B4 B9 B14 104.5(5)
B3 B9 B14 103.5(5)
C10 B9 Co8 123.4(5)
B4 B9 Co8 122.0(5)
B3 B9 Co8 66.3(4)
B14 B9 Co8 66.8(4)
C10 B9 H9 113(3)
B4 B9 H9 113(3)
B3 B9 H9 124(3)
B14 B9 H9 129(3)
Co8 B9 H9 115(3)
B11 C10 B9 129.2(6)
B11 C10 B5 64.3(5)
B9 C10 B5 120.3(6)
B11 C10 B4 119.9(6)
B9 C10 B4 62.5(5)
B5 C10 B4 63.4(5)
B11 C10 B14 65.3(5)
B9 C10 B14 68.3(5)
B5 C10 B14 113.4(6)
B4 C10 B14 112.8(5)
B11 C10 H10 109(4)
B9 C10 H10 109(4)
B5 C10 H10 118(4)
B4 C10 H10 120(4)
B14 C10 H10 118(4)
C10 B11 B12 116.6(6)
C10 B11 B6 107.9(6)
B12 B11 B6 61.4(5)
C10 B11 B5 59.1(5)
B12 B11 B5 111.6(6)
B6 B11 B5 58.8(5)
C10 B11 B14 62.4(4)
B12 B11 B14 63.5(5)
B6 B11 B14 107.6(6)
B5 B11 B14 107.4(6)
C10 B11 H11 114(4)
B12 B11 H11 121(4)
B6 B11 H11 125(4)
B5 B11 H11 119(4)
B14 B11 H11 122(4)
B11 B12 B13 121.1(6)
B11 B12 B6 59.8(5)
B13 B12 B6 114.7(6)
B11 B12 B7 110.7(6)
B13 B12 B7 61.4(4)
B6 B12 B7 60.5(5)
B11 B12 B14 62.8(5)
B13 B12 B14 64.4(4)
B6 B12 B14 105.9(6)
B7 B12 B14 105.3(5)
B11 B12 H12 115(3)
B13 B12 H12 113(3)
B6 B12 H12 125(3)
B7 B12 H12 127(3)
B14 B12 H12 119(3)
C2 B13 B12 107.5(6)
C2 B13 B7 57.5(4)
B12 B13 B7 60.0(4)
C2 B13 B14 100.5(6)
B12 B13 B14 61.6(4)
B7 B13 B14 102.4(5)
C2 B13 Co8 66.9(4)
B12 B13 Co8 126.7(5)
B7 B13 Co8 120.5(5)
B14 B13 Co8 67.4(3)
C2 B13 H13 118(4)
B12 B13 H13 118(4)
B7 B13 H13 114(4)
B14 B13 H13 137(4)
Co8 B13 H13 110(4)
C10 B14 B11 52.3(4)
C10 B14 B12 99.4(5)
B11 B14 B12 53.7(4)
C10 B14 B13 124.3(6)
B11 B14 B13 103.4(5)
B12 B14 B13 53.9(4)
C10 B14 B9 51.7(4)
B11 B14 B9 101.5(5)
B12 B14 B9 127.7(6)
B13 B14 B9 102.9(5)
C10 B14 Co8 106.5(4)
B11 B14 Co8 140.0(6)
B12 B14 Co8 109.6(4)
B13 B14 Co8 57.3(3)
B9 B14 Co8 57.2(3)
C10 B14 H14 111(3)
B11 B14 H14 111(3)
B12 B14 H14 121(3)
B13 B14 H14 125(3)
B9 B14 H14 110(3)
Co8 B14 H14 108(3)
C12 C11 C15 107.6(6)
C12 C11 Co1 69.8(4)
C15 C11 Co1 70.7(4)
C12 C11 H11A 126.2
C15 C11 H11A 126.2
Co1 C11 H11A 126.2
C11 C12 C13 108.6(6)
C11 C12 Co1 71.0(4)
C13 C12 Co1 69.4(4)
C11 C12 H12A 125.7
C13 C12 H12A 125.7
Co1 C12 H12A 125.7
C14 C13 C12 106.4(7)
C14 C13 Co1 70.6(4)
C12 C13 Co1 69.9(4)
C14 C13 H13A 126.8
C12 C13 H13A 126.8
Co1 C13 H13A 126.8
C15 C14 C13 107.8(6)
C15 C14 Co1 70.9(4)
C13 C14 Co1 69.2(4)
C15 C14 H14A 126.1
C13 C14 H14A 126.1
Co1 C14 H14A 126.1
C14 C15 C11 109.7(6)
C14 C15 Co1 70.1(4)
C11 C15 Co1 70.2(4)
C14 C15 H15 125.1
C11 C15 H15 125.1
Co1 C15 H15 125.1
O31 C31 C32 108.6(5)
O31 C31 H31A 110.0
C32 C31 H31A 110.0
O31 C31 H31B 110.0
C32 C31 H31B 110.0
H31A C31 H31B 108.4
B3 O31 C31 120.9(5)
C31 C32 H32A 109.5
C31 C32 H32B 109.5
H32A C32 H32B 109.5
C31 C32 H32C 109.5
H32A C32 H32C 109.5
H32B C32 H32C 109.5
C85 C81 C82 108.1(6)
C85 C81 Co8 70.9(4)
C82 C81 Co8 69.2(4)
C85 C81 H81 125.9
C82 C81 H81 125.9
Co8 C81 H81 125.9
C81 C82 C83 107.6(6)
C81 C82 Co8 70.9(4)
C83 C82 Co8 70.2(4)
C81 C82 H82 126.2
C83 C82 H82 126.2
Co8 C82 H82 126.2
C84 C83 C82 108.6(6)
C84 C83 Co8 71.6(4)
C82 C83 Co8 69.6(4)
C84 C83 H83 125.7
C82 C83 H83 125.7
Co8 C83 H83 125.7
C83 C84 C85 107.3(6)
C83 C84 Co8 69.0(4)
C85 C84 Co8 69.9(4)
C83 C84 H84 126.4
C85 C84 H84 126.4
Co8 C84 H84 126.4
C81 C85 C84 108.4(6)
C81 C85 Co8 69.9(4)
C84 C85 Co8 70.4(4)
C81 C85 H85 125.8
C84 C85 H85 125.8
Co8 C85 H85 125.8

loop_
_geom_bond_atom_site_label_1
_geom_bond_atom_site_label_2
_geom_bond_distance
Co1 C13 2.048(7)
Co1 C12 2.054(7)
Co1 C14 2.067(7)
Co1 C11 2.070(7)
Co1 C15 2.077(7)
Co1 B7 2.108(8)
Co1 B4 2.127(8)
Co1 C2 2.138(7)
Co1 B5 2.146(8)
Co1 B6 2.185(8)
Co1 B3 2.199(7)
C2 B3 1.663(10)
C2 B7 1.693(9)
C2 B13 1.719(10)
C2 Co8 2.063(7)
C2 H2 0.85(6)
B3 O31 1.416(8)
B3 B4 1.787(10)
B3 B9 1.797(10)
B3 Co8 2.087(7)
B4 C10 1.700(11)
B4 B9 1.750(11)
B4 B5 1.780(11)
B4 H4 1.14(6)
B5 C10 1.691(10)
B5 B6 1.722(12)
B5 B11 1.777(13)
B5 H5 1.09(6)
B6 B11 1.733(12)
B6 B12 1.760(12)
B6 B7 1.780(11)
B6 H6 1.18(6)
B7 B12 1.775(11)
B7 B13 1.799(10)
B7 H7 1.04(6)
Co8 B13 1.998(8)
Co8 B9 2.005(8)
Co8 C82 2.067(7)
Co8 C83 2.075(7)
Co8 C81 2.089(6)
Co8 C85 2.102(6)
Co8 C84 2.109(7)
Co8 B14 2.192(8)
B9 C10 1.671(10)
B9 B14 1.979(12)
B9 H9 1.09(6)
C10 B11 1.646(11)
C10 B14 1.844(11)
C10 H10 0.89(6)
B11 B12 1.714(12)
B11 B14 1.890(12)
B11 H11 1.03(6)
B12 B13 1.747(11)
B12 B14 1.903(11)
B12 H12 1.07(6)
B13 B14 1.950(12)
B13 H13 0.92(6)
B14 H14 1.09(6)
C11 C12 1.385(9)
C11 C15 1.388(9)
C11 H11A 1.0000
C12 C13 1.425(10)
C12 H12A 1.0000
C13 C14 1.414(10)
C13 H13A 1.0000
C14 C15 1.381(9)
C14 H14A 1.0000
C15 H15 1.0000
C31 O31 1.441(7)
C31 C32 1.499(9)
C31 H31A 0.9900
C31 H31B 0.9900
C32 H32A 0.9800
C32 H32B 0.9800
C32 H32C 0.9800
C81 C85 1.406(9)
C81 C82 1.421(9)
C81 H81 1.0000
C82 C83 1.424(9)
C82 H82 1.0000
C83 C84 1.410(9)
C83 H83 1.0000
C84 C85 1.432(9)
C84 H84 1.0000
C85 H85 1.0000
